data_4114863
loop_
_publ_author_name
'Qilong Shen'
'Gerald B. Hammond'

_publ_section_title
;
 Regiospecific Synthesis of Bicyclo- and
 Heterobicyclo-gem-difluorocyclobutenes Using Functionalized Fluoroallenes
 and a Novel Mo-Catalyzed Intramolecular [2 + 2] Cycloaddition Reaction
;
_journal_name_full 'Journal of the American Chemical Society'
_journal_page_first 6534
_journal_page_last 6535
_journal_paper_doi 10.1021/ja0263893
_journal_volume 124
_journal_year 2002
_chemical_formula_sum 'C24 H35 F2 N O2 S Si'
_chemical_formula_weight 467.68
_chemical_name_systematic
; 
 ? 
;
_space_group_IT_number 19
_symmetry_cell_setting orthorhombic
_symmetry_space_group_name_Hall 'P 2ac 2ab'
_symmetry_space_group_name_H-M 'P 21 21 21'
_atom_sites_solution_hydrogens geom
_atom_sites_solution_primary direct
_atom_sites_solution_secondary difmap
_audit_creation_method SHELXL-97
_cell_angle_alpha 90.00
_cell_angle_beta 90.00
_cell_angle_gamma 90.00
_cell_formula_units_Z 4
_cell_length_a 8.27600(10)
_cell_length_b 17.1805(3)
_cell_length_c 18.2920(3)
_cell_measurement_reflns_used 3246
_cell_measurement_temperature 293(2)
_cell_measurement_theta_max 27.48
_cell_measurement_theta_min 4.08
_cell_volume 2600.86(7)
_computing_structure_refinement 'SHELXL-97 (Sheldrick, 1997)'
_computing_structure_solution 'SHELXS-97 (Sheldrick, 1990)'
_diffrn_ambient_temperature 293(2)
_diffrn_measured_fraction_theta_full 0.987
_diffrn_measured_fraction_theta_max 0.987
_diffrn_measurement_device_type 'Nonius Kappa-CCD area detector'
_diffrn_radiation_monochromator graphite
_diffrn_radiation_source 'fine-focus sealed tube'
_diffrn_radiation_type MoK\a
_diffrn_radiation_wavelength 0.71073
_diffrn_reflns_av_R_equivalents 0.0000
_diffrn_reflns_av_sigmaI/netI 0.0266
_diffrn_reflns_limit_h_max 10
_diffrn_reflns_limit_h_min -10
_diffrn_reflns_limit_k_max 22
_diffrn_reflns_limit_k_min -22
_diffrn_reflns_limit_l_max 23
_diffrn_reflns_limit_l_min -23
_diffrn_reflns_number 5826
_diffrn_reflns_theta_full 27.48
_diffrn_reflns_theta_max 27.48
_diffrn_reflns_theta_min 4.10
_exptl_absorpt_coefficient_mu 0.204
_exptl_absorpt_correction_T_max 0.9228
_exptl_absorpt_correction_T_min 0.7772
_exptl_crystal_colour Colorless
_exptl_crystal_density_diffrn 1.194
_exptl_crystal_description Needle
_exptl_crystal_F_000 1000
_exptl_crystal_size_max 1.30
_exptl_crystal_size_mid 0.50
_exptl_crystal_size_min 0.40
_refine_diff_density_max 0.314
_refine_diff_density_min -0.198
_refine_diff_density_rms 0.032
_refine_ls_abs_structure_details 'Flack H D (1983), Acta Cryst. A39, 876-881'
_refine_ls_abs_structure_Flack -0.09(9)
_refine_ls_extinction_method none
_refine_ls_goodness_of_fit_ref 1.056
_refine_ls_hydrogen_treatment mixed
_refine_ls_matrix_type full
_refine_ls_number_parameters 282
_refine_ls_number_reflns 5826
_refine_ls_number_restraints 0
_refine_ls_restrained_S_all 1.056
_refine_ls_R_factor_all 0.0534
_refine_ls_R_factor_gt 0.0435
_refine_ls_shift/su_max 0.028
_refine_ls_shift/su_mean 0.001
_refine_ls_structure_factor_coef Fsqd
_refine_ls_weighting_details 'calc w=1/[\s^2^(Fo^2^)+(0.0533P)^2^+0.6422P] where P=(Fo^2^+2Fc^2^)/3'
_refine_ls_weighting_scheme calc
_refine_ls_wR_factor_gt 0.1099
_refine_ls_wR_factor_ref 0.1180
_reflns_number_gt 5049
_reflns_number_total 5826
_reflns_threshold_expression >2sigma(I)
_cod_data_source_file ja0263893_s5.cif
_cod_data_source_block 6f
_cod_database_code 4114863

loop_
_symmetry_equiv_pos_as_xyz
'x, y, z'
'-x+1/2, -y, z+1/2'
'x+1/2, -y+1/2, -z'
'-x, y+1/2, -z+1/2'

loop_
_atom_site_label
_atom_site_type_symbol
_atom_site_fract_x
_atom_site_fract_y
_atom_site_fract_z
_atom_site_U_iso_or_equiv
_atom_site_adp_type
_atom_site_occupancy
_atom_site_symmetry_multiplicity
_atom_site_calc_flag
_atom_site_refinement_flags
Si1 Si 0.25261(8) 0.04907(4) 0.58331(4) 0.05754(17) Uani 1 1 d .
S1 S 0.49867(6) -0.24778(3) 0.60230(3) 0.05308(14) Uani 1 1 d .
N1 N 0.4948(2) -0.16598(10) 0.55592(10) 0.0509(4) Uani 1 1 d .
O1 O 0.35674(18) -0.24847(11) 0.64709(11) 0.0702(5) Uani 1 1 d .
O2 O 0.5244(2) -0.30852(10) 0.55096(10) 0.0684(5) Uani 1 1 d .
F1 F 0.5964(3) 0.09201(9) 0.43152(11) 0.0939(6) Uani 1 1 d .
F2 F 0.4197(3) 0.03038(13) 0.36736(9) 0.0992(6) Uani 1 1 d .
C1 C 0.7786(4) -0.0517(2) 0.34683(17) 0.0875(9) Uani 1 1 d .
H1A H 0.8436 -0.0054 0.3453 0.131 Uiso 1 1 calc R
H1B H 0.7266 -0.0590 0.3004 0.131 Uiso 1 1 calc R
H1C H 0.8460 -0.0958 0.3573 0.131 Uiso 1 1 calc R
C2 C 0.6542(3) -0.04372(15) 0.40486(13) 0.0654(6) Uani 1 1 d .
C3 C 0.6041(3) -0.08412(14) 0.46432(12) 0.0549(5) Uani 1 1 d .
C4 C 0.6342(3) -0.15601(14) 0.50565(13) 0.0544(5) Uani 1 1 d .
H4A H 0.7340 -0.1518 0.5332 0.065 Uiso 1 1 calc R
H4B H 0.6425 -0.2001 0.4727 0.065 Uiso 1 1 calc R
C5 C 0.4415(3) -0.09610(13) 0.59766(14) 0.0585(5) Uani 1 1 d .
H5A H 0.5269 -0.0811 0.6312 0.070 Uiso 1 1 calc R
H5B H 0.3475 -0.1097 0.6266 0.070 Uiso 1 1 calc R
C6 C 0.3998(3) -0.02669(13) 0.54947(12) 0.0540(5) Uani 1 1 d .
C7 C 0.4848(3) -0.02666(13) 0.48757(13) 0.0570(5) Uani 1 1 d .
C8 C 0.5331(3) 0.01942(15) 0.41984(14) 0.0681(7) Uani 1 1 d .
C9 C 0.3523(4) 0.10768(17) 0.6573(2) 0.0844(9) Uani 1 1 d .
H9 H 0.2775 0.1499 0.6696 0.101 Uiso 1 1 calc R
C10 C 0.3853(7) 0.0633(3) 0.7281(2) 0.142(2) Uani 1 1 d .
H10A H 0.2875 0.0388 0.7446 0.213 Uiso 1 1 calc R
H10B H 0.4230 0.0989 0.7648 0.213 Uiso 1 1 calc R
H10C H 0.4661 0.0243 0.7195 0.213 Uiso 1 1 calc R
C11 C 0.5063(5) 0.1457(3) 0.6309(4) 0.166(2) Uani 1 1 d .
H11A H 0.4854 0.1735 0.5864 0.249 Uiso 1 1 calc R
H11B H 0.5865 0.1064 0.6222 0.249 Uiso 1 1 calc R
H11C H 0.5448 0.1812 0.6675 0.249 Uiso 1 1 calc R
C12 C 0.0791(4) -0.0035(2) 0.6277(2) 0.0969(11) Uani 1 1 d .
H12 H 0.1265 -0.0278 0.6712 0.116 Uiso 1 1 calc R
C13 C 0.0067(6) -0.0678(3) 0.5877(3) 0.153(2) Uani 1 1 d .
H13A H 0.0901 -0.1022 0.5708 0.229 Uiso 1 1 calc R
H13B H -0.0523 -0.0478 0.5465 0.229 Uiso 1 1 calc R
H13C H -0.0655 -0.0957 0.6192 0.229 Uiso 1 1 calc R
C14 C -0.0492(5) 0.0521(3) 0.6580(4) 0.175(3) Uani 1 1 d .
H14A H 0.0026 0.0930 0.6851 0.263 Uiso 1 1 calc R
H14B H -0.1212 0.0240 0.6895 0.263 Uiso 1 1 calc R
H14C H -0.1094 0.0743 0.6182 0.263 Uiso 1 1 calc R
C15 C 0.2014(5) 0.1156(2) 0.5050(2) 0.1051(12) Uani 1 1 d .
H15 H 0.3044 0.1264 0.4805 0.126 Uiso 1 1 calc R
C16 C 0.0939(6) 0.0772(4) 0.4466(2) 0.157(2) Uani 1 1 d .
H16A H 0.1393 0.0279 0.4330 0.235 Uiso 1 1 calc R
H16B H 0.0879 0.1103 0.4044 0.235 Uiso 1 1 calc R
H16C H -0.0126 0.0694 0.4661 0.235 Uiso 1 1 calc R
C17 C 0.1369(9) 0.1959(3) 0.5301(3) 0.186(3) Uani 1 1 d .
H17A H 0.2084 0.2174 0.5662 0.279 Uiso 1 1 calc R
H17B H 0.0311 0.1898 0.5509 0.279 Uiso 1 1 calc R
H17C H 0.1311 0.2304 0.4889 0.279 Uiso 1 1 calc R
C18 C 0.6694(2) -0.24297(13) 0.65956(11) 0.0487(4) Uani 1 1 d .
C19 C 0.6607(3) -0.20277(14) 0.72536(13) 0.0596(6) Uani 1 1 d .
H19 H 0.5635 -0.1813 0.7409 0.072 Uiso 1 1 calc R
C20 C 0.7979(3) -0.19524(15) 0.76719(14) 0.0659(6) Uani 1 1 d .
H20 H 0.7924 -0.1681 0.8111 0.079 Uiso 1 1 calc R
C21 C 0.9443(3) -0.22710(14) 0.74551(14) 0.0612(6) Uani 1 1 d .
C22 C 0.9484(3) -0.26833(15) 0.68070(14) 0.0633(6) Uani 1 1 d .
H22 H 1.0447 -0.2914 0.6660 0.076 Uiso 1 1 calc R
C23 C 0.8135(3) -0.27603(14) 0.63751(13) 0.0568(5) Uani 1 1 d .
H23 H 0.8192 -0.3033 0.5937 0.068 Uiso 1 1 calc R
C24 C 1.0955(4) -0.2183(2) 0.79128(18) 0.0869(9) Uani 1 1 d .
H24A H 1.1453 -0.1691 0.7809 0.130 Uiso 1 1 calc R
H24B H 1.1694 -0.2596 0.7798 0.130 Uiso 1 1 calc R
H24C H 1.0675 -0.2207 0.8422 0.130 Uiso 1 1 calc R

loop_
_atom_site_aniso_label
_atom_site_aniso_U_11
_atom_site_aniso_U_22
_atom_site_aniso_U_33
_atom_site_aniso_U_23
_atom_site_aniso_U_13
_atom_site_aniso_U_12
Si1 0.0502(3) 0.0510(3) 0.0714(4) 0.0020(3) 0.0006(3) 0.0083(3)
S1 0.0451(2) 0.0469(2) 0.0672(3) 0.0036(2) 0.0012(2) -0.0044(2)
N1 0.0458(9) 0.0497(9) 0.0572(10) 0.0036(7) 0.0039(9) 0.0034(8)
O1 0.0487(8) 0.0690(10) 0.0930(12) 0.0155(10) 0.0125(8) -0.0077(8)
O2 0.0682(11) 0.0541(9) 0.0829(11) -0.0100(8) -0.0069(9) -0.0062(8)
F1 0.1164(14) 0.0641(9) 0.1013(12) 0.0215(9) 0.0272(11) 0.0004(9)
F2 0.1034(13) 0.1201(15) 0.0740(10) 0.0300(11) -0.0056(10) 0.0253(12)
C1 0.097(2) 0.089(2) 0.0767(17) 0.0180(16) 0.0308(16) 0.0078(18)
C2 0.0712(15) 0.0685(15) 0.0567(13) 0.0079(12) 0.0076(11) 0.0029(12)
C3 0.0523(12) 0.0598(13) 0.0527(12) 0.0049(10) 0.0041(10) 0.0035(10)
C4 0.0500(12) 0.0576(13) 0.0556(12) 0.0058(10) 0.0074(9) 0.0057(10)
C5 0.0621(12) 0.0551(12) 0.0583(13) 0.0065(11) 0.0065(11) 0.0138(10)
C6 0.0530(12) 0.0516(11) 0.0575(12) 0.0057(10) 0.0009(10) 0.0067(9)
C7 0.0551(12) 0.0565(12) 0.0594(12) 0.0122(10) 0.0013(10) 0.0088(10)
C8 0.0787(17) 0.0645(14) 0.0609(14) 0.0155(12) 0.0080(13) 0.0074(12)
C9 0.0763(19) 0.0665(17) 0.110(2) -0.0243(17) -0.0103(17) 0.0103(14)
C10 0.185(5) 0.134(4) 0.106(3) -0.039(3) -0.063(3) 0.052(4)
C11 0.096(3) 0.144(4) 0.257(7) -0.077(4) 0.023(4) -0.046(3)
C12 0.0653(17) 0.088(2) 0.138(3) -0.026(2) 0.025(2) -0.0060(16)
C13 0.118(3) 0.131(4) 0.210(5) -0.040(4) 0.003(4) -0.059(3)
C14 0.092(3) 0.128(4) 0.306(8) -0.044(5) 0.097(4) -0.001(3)
C15 0.114(3) 0.101(3) 0.100(2) 0.027(2) 0.000(2) 0.052(2)
C16 0.119(3) 0.249(6) 0.102(3) 0.015(4) -0.035(3) 0.073(4)
C17 0.267(8) 0.123(4) 0.167(5) 0.045(3) 0.016(5) 0.124(5)
C18 0.0509(10) 0.0420(10) 0.0532(11) 0.0063(9) 0.0034(9) 0.0013(9)
C19 0.0616(14) 0.0572(13) 0.0599(13) 0.0034(11) 0.0083(11) 0.0126(11)
C20 0.0766(17) 0.0661(15) 0.0549(13) -0.0076(11) -0.0014(12) 0.0090(12)
C21 0.0624(13) 0.0599(13) 0.0613(13) 0.0018(11) -0.0042(11) 0.0007(10)
C22 0.0532(12) 0.0694(15) 0.0673(14) -0.0025(12) 0.0046(10) 0.0096(11)
C23 0.0556(12) 0.0573(12) 0.0575(12) -0.0073(10) 0.0021(10) 0.0053(10)
C24 0.0741(18) 0.098(2) 0.089(2) -0.0138(18) -0.0193(16) 0.0036(17)

loop_
_atom_type_symbol
_atom_type_description
_atom_type_scat_dispersion_real
_atom_type_scat_dispersion_imag
_atom_type_scat_source
C C 0.0033 0.0016 'International Tables Vol C Tables 4.2.6.8 and 6.1.1.4'
H H 0.0000 0.0000 'International Tables Vol C Tables 4.2.6.8 and 6.1.1.4'
N N 0.0061 0.0033 'International Tables Vol C Tables 4.2.6.8 and 6.1.1.4'
O O 0.0106 0.0060 'International Tables Vol C Tables 4.2.6.8 and 6.1.1.4'
F F 0.0171 0.0103 'International Tables Vol C Tables 4.2.6.8 and 6.1.1.4'
Si Si 0.0817 0.0704 'International Tables Vol C Tables 4.2.6.8 and 6.1.1.4'
S S 0.1246 0.1234 'International Tables Vol C Tables 4.2.6.8 and 6.1.1.4'

loop_
_geom_angle_atom_site_label_1
_geom_angle_atom_site_label_2
_geom_angle_atom_site_label_3
_geom_angle
C9 Si1 C12 106.38(17)
C9 Si1 C15 108.76(18)
C12 Si1 C15 116.7(2)
C9 Si1 C6 108.83(12)
C12 Si1 C6 107.65(13)
C15 Si1 C6 108.33(13)
O2 S1 O1 119.70(12)
O2 S1 N1 106.87(10)
O1 S1 N1 106.66(10)
O2 S1 C18 107.90(11)
O1 S1 C18 108.55(10)
N1 S1 C18 106.44(10)
C4 N1 C5 117.01(18)
C4 N1 S1 113.79(14)
C5 N1 S1 115.52(14)
C3 C2 C1 137.6(3)
C3 C2 C8 91.1(2)
C1 C2 C8 131.2(2)
C2 C3 C7 95.4(2)
C2 C3 C4 142.3(2)
C7 C3 C4 122.22(19)
C3 C4 N1 106.49(18)
N1 C5 C6 113.67(18)
C7 C6 C5 111.9(2)
C7 C6 Si1 128.25(17)
C5 C6 Si1 119.77(16)
C6 C7 C3 127.2(2)
C6 C7 C8 146.0(2)
C3 C7 C8 86.38(18)
F2 C8 F1 104.4(2)
F2 C8 C2 115.7(2)
F1 C8 C2 115.5(2)
F2 C8 C7 117.8(2)
F1 C8 C7 116.5(2)
C2 C8 C7 87.03(18)
C11 C9 C10 109.6(4)
C11 C9 Si1 111.9(3)
C10 C9 Si1 115.0(3)
C13 C12 C14 111.7(4)
C13 C12 Si1 117.5(3)
C14 C12 Si1 112.7(3)
C16 C15 C17 112.9(4)
C16 C15 Si1 113.4(3)
C17 C15 Si1 113.1(3)
C23 C18 C19 120.2(2)
C23 C18 S1 119.99(17)
C19 C18 S1 119.79(17)
C20 C19 C18 119.0(2)
C19 C20 C21 121.7(2)
C22 C21 C20 118.0(2)
C22 C21 C24 120.4(2)
C20 C21 C24 121.7(2)
C23 C22 C21 121.5(2)
C22 C23 C18 119.6(2)

loop_
_geom_bond_atom_site_label_1
_geom_bond_atom_site_label_2
_geom_bond_distance
Si1 C9 1.877(3)
Si1 C12 1.881(3)
Si1 C15 1.882(3)
Si1 C6 1.887(2)
S1 O2 1.4200(18)
S1 O1 1.4322(17)
S1 N1 1.6418(17)
S1 C18 1.761(2)
N1 C4 1.486(3)
N1 C5 1.490(3)
F1 C8 1.370(3)
F2 C8 1.356(3)
C1 C2 1.485(4)
C2 C3 1.355(3)
C2 C8 1.502(4)
C3 C7 1.460(3)
C3 C4 1.469(3)
C5 C6 1.523(3)
C6 C7 1.333(3)
C7 C8 1.524(3)
C9 C11 1.511(6)
C9 C10 1.529(6)
C12 C13 1.454(5)
C12 C14 1.532(5)
C15 C16 1.538(7)
C15 C17 1.549(6)
C18 C23 1.381(3)
C18 C19 1.390(3)
C19 C20 1.375(4)
C20 C21 1.387(4)
C21 C22 1.381(4)
C21 C24 1.513(4)
C22 C23 1.374(3)

loop_
_geom_torsion_atom_site_label_1
_geom_torsion_atom_site_label_2
_geom_torsion_atom_site_label_3
_geom_torsion_atom_site_label_4
_geom_torsion
O2 S1 N1 C4 -50.39(18)
O1 S1 N1 C4 -179.52(16)
C18 S1 N1 C4 64.72(17)
O2 S1 N1 C5 170.11(18)
O1 S1 N1 C5 40.98(19)
C18 S1 N1 C5 -74.78(18)
C1 C2 C3 C7 176.4(3)
C8 C2 C3 C7 -1.9(2)
C1 C2 C3 C4 -1.7(6)
C8 C2 C3 C4 -180.0(3)
C2 C3 C4 N1 -166.1(3)
C7 C3 C4 N1 16.1(3)
C5 N1 C4 C3 -46.1(3)
S1 N1 C4 C3 175.08(16)
C4 N1 C5 C6 56.1(3)
S1 N1 C5 C6 -165.72(17)
N1 C5 C6 C7 -29.4(3)
N1 C5 C6 Si1 154.20(17)
C9 Si1 C6 C7 -104.0(3)
C12 Si1 C6 C7 141.1(3)
C15 Si1 C6 C7 14.1(3)
C9 Si1 C6 C5 71.8(2)
C12 Si1 C6 C5 -43.1(2)
C15 Si1 C6 C5 -170.1(2)
C5 C6 C7 C3 0.6(4)
Si1 C6 C7 C3 176.6(2)
C5 C6 C7 C8 -169.2(4)
Si1 C6 C7 C8 6.9(6)
C2 C3 C7 C6 -172.4(3)
C4 C3 C7 C6 6.2(4)
C2 C3 C7 C8 1.9(2)
C4 C3 C7 C8 -179.5(2)
C3 C2 C8 F2 -117.7(2)
C1 C2 C8 F2 63.8(4)
C3 C2 C8 F1 119.9(2)
C1 C2 C8 F1 -58.5(4)
C3 C2 C8 C7 1.8(2)
C1 C2 C8 C7 -176.6(3)
C6 C7 C8 F2 -72.3(5)
C3 C7 C8 F2 115.9(2)
C6 C7 C8 F1 53.0(5)
C3 C7 C8 F1 -118.8(2)
C6 C7 C8 C2 170.2(4)
C3 C7 C8 C2 -1.7(2)
C12 Si1 C9 C11 173.3(3)
C15 Si1 C9 C11 -60.3(4)
C6 Si1 C9 C11 57.5(3)
C12 Si1 C9 C10 47.5(3)
C15 Si1 C9 C10 173.9(3)
C6 Si1 C9 C10 -68.3(3)
C9 Si1 C12 C13 -164.8(4)
C15 Si1 C12 C13 73.7(4)
C6 Si1 C12 C13 -48.2(4)
C9 Si1 C12 C14 63.2(4)
C15 Si1 C12 C14 -58.3(4)
C6 Si1 C12 C14 179.7(4)
C9 Si1 C15 C16 -170.3(3)
C12 Si1 C15 C16 -50.0(3)
C6 Si1 C15 C16 71.6(3)
C9 Si1 C15 C17 -40.1(5)
C12 Si1 C15 C17 80.2(5)
C6 Si1 C15 C17 -158.2(4)
O2 S1 C18 C23 19.1(2)
O1 S1 C18 C23 150.2(2)
N1 S1 C18 C23 -95.3(2)
O2 S1 C18 C19 -163.84(18)
O1 S1 C18 C19 -32.7(2)
N1 S1 C18 C19 81.7(2)
C23 C18 C19 C20 1.2(4)
S1 C18 C19 C20 -175.80(19)
C18 C19 C20 C21 -0.3(4)
C19 C20 C21 C22 -1.2(4)
C19 C20 C21 C24 179.6(3)
C20 C21 C22 C23 1.9(4)
C24 C21 C22 C23 -178.9(3)
C21 C22 C23 C18 -1.0(4)
C19 C18 C23 C22 -0.6(4)
S1 C18 C23 C22 176.45(18)
